data_7703342
loop_
_publ_author_name
'Gurina, G. A.'
'Kissel, A. A.'
'Lyubov, D. M.'
'Luconi, L.'
'Rossin, A.'
'Tuci, G.'
'Cherkasov, A. V.'
'Lyssenko, K. A.'
'Shavyrin, A. S.'
'Ob'edkov, A. M.'
'Giambastiani, G.'
'Trifonov, A. A.'

_publ_section_title
;
 Bis(alkyl) scandium and yttrium complexes coordinated by an
 amidopyridinate ligand: synthesis, characterization and catalytic
 performance in isoprene polymerization, hydroelementation and carbon
 dioxide hydrosilylation.
;
_journal_issue 3
_journal_name_full 'Dalton transactions (Cambridge, England : 2003)'
_journal_page_first 638
_journal_page_last 650
_journal_paper_doi 10.1039/c9dt04338a
_journal_volume 49
_journal_year 2020
_chemical_formula_moiety 'C36 H55 N4 O Si2 Y, 1.5(C7 H8)'
_chemical_formula_sum 'C46.5 H67 N4 O Si2 Y'
_chemical_formula_weight 843.13
_space_group_crystal_system monoclinic
_space_group_IT_number 15
_space_group_name_Hall '-C 2yc'
_space_group_name_H-M_alt 'C 1 2/c 1'
_atom_sites_solution_hydrogens geom
_atom_sites_solution_primary dual
_atom_sites_solution_secondary difmap
_audit_creation_method SHELXL-2017/1
_audit_update_record
;
2019-09-30 deposited with the CCDC.	2019-12-04 downloaded from the CCDC.
;
_cell_angle_alpha 90
_cell_angle_beta 90.9180(10)
_cell_angle_gamma 90
_cell_formula_units_Z 8
_cell_length_a 22.2860(10)
_cell_length_b 15.6506(7)
_cell_length_c 26.8173(12)
_cell_measurement_reflns_used 5825
_cell_measurement_temperature 100(2)
_cell_measurement_theta_max 30.42
_cell_measurement_theta_min 2.19
_cell_volume 9352.4(7)
_computing_cell_refinement Saint
_computing_data_collection SMART
_computing_data_reduction Saint
_computing_structure_refinement 'SHELXL 2017/1'
_computing_structure_solution 'SHELXT 2014/5'
_diffrn_ambient_temperature 100(2)
_diffrn_measured_fraction_theta_full 0.999
_diffrn_measured_fraction_theta_max 0.999
_diffrn_measurement_device_type 'Bruker Smart Apex (CCD)'
_diffrn_measurement_method '\w scans'
_diffrn_radiation_type MoK\a
_diffrn_radiation_wavelength 0.71073
_diffrn_reflns_av_R_equivalents 0.0822
_diffrn_reflns_av_unetI/netI 0.0809
_diffrn_reflns_Laue_measured_fraction_full 0.999
_diffrn_reflns_Laue_measured_fraction_max 0.999
_diffrn_reflns_limit_h_max 30
_diffrn_reflns_limit_h_min -30
_diffrn_reflns_limit_k_max 21
_diffrn_reflns_limit_k_min -21
_diffrn_reflns_limit_l_max 36
_diffrn_reflns_limit_l_min -36
_diffrn_reflns_number 50513
_diffrn_reflns_point_group_measured_fraction_full 0.999
_diffrn_reflns_point_group_measured_fraction_max 0.999
_diffrn_reflns_theta_full 25.242
_diffrn_reflns_theta_max 29.129
_diffrn_reflns_theta_min 1.768
_diffrn_source 'fine focus sealed tube'
_exptl_absorpt_coefficient_mu 1.335
_exptl_absorpt_correction_T_max 0.816
_exptl_absorpt_correction_T_min 0.691
_exptl_absorpt_correction_type multi-scan
_exptl_absorpt_process_details 'SADABS 2014/5'
_exptl_crystal_colour orange
_exptl_crystal_density_diffrn 1.198
_exptl_crystal_description prism
_exptl_crystal_F_000 3592
_exptl_crystal_size_max 0.340
_exptl_crystal_size_mid 0.180
_exptl_crystal_size_min 0.100
_refine_diff_density_max 1.102
_refine_diff_density_min -0.580
_refine_diff_density_rms 0.094
_refine_ls_extinction_method none
_refine_ls_goodness_of_fit_ref 1.056
_refine_ls_hydrogen_treatment constr
_refine_ls_matrix_type full
_refine_ls_number_parameters 552
_refine_ls_number_reflns 12580
_refine_ls_number_restraints 291
_refine_ls_restrained_S_all 1.065
_refine_ls_R_factor_all 0.1029
_refine_ls_R_factor_gt 0.0590
_refine_ls_shift/su_max 0.001
_refine_ls_shift/su_mean 0.000
_refine_ls_structure_factor_coef Fsqd
_refine_ls_weighting_details 'w=1/[\s^2^(Fo^2^)+(0.0519P)^2^+17.0591P] where P=(Fo^2^+2Fc^2^)/3'
_refine_ls_weighting_scheme calc
_refine_ls_wR_factor_gt 0.1200
_refine_ls_wR_factor_ref 0.1383
_reflns_Friedel_coverage 0.000
_reflns_number_gt 8480
_reflns_number_total 12580
_reflns_threshold_expression 'I > 2\s(I)'
_cod_data_source_file c9dt04338a2.cif
_cod_data_source_block 1Y
_cod_original_sg_symbol_H-M 'C 2/c'
_cod_original_formula_sum 'C46.50 H67 N4 O Si2 Y'
_cod_database_code 7703342
_shelx_shelxl_version_number 2017/1
_shelx_space_group_comment
;
The symmetry employed for this shelxl refinement is uniquely defined
by the following loop, which should always be used as a source of
symmetry information in preference to the above space-group names.
They are only intended as comments.
;
_shelx_estimated_absorpt_t_min 0.660
_shelx_estimated_absorpt_t_max 0.878

loop_
_space_group_symop_operation_xyz
'x, y, z'
'-x, y, -z+1/2'
'x+1/2, y+1/2, z'
'-x+1/2, y+1/2, -z+1/2'
'-x, -y, -z'
'x, -y, z-1/2'
'-x+1/2, -y+1/2, -z'
'x+1/2, -y+1/2, z-1/2'

loop_
_atom_site_label
_atom_site_type_symbol
_atom_site_fract_x
_atom_site_fract_y
_atom_site_fract_z
_atom_site_U_iso_or_equiv
_atom_site_adp_type
_atom_site_occupancy
_atom_site_site_symmetry_order
_atom_site_calc_flag
_atom_site_refinement_flags_posn
_atom_site_refinement_flags_adp
_atom_site_refinement_flags_occupancy
_atom_site_disorder_assembly
_atom_site_disorder_group
Y1 Y 0.33441(2) 0.54138(2) 0.36944(2) 0.01756(8) Uani 1 1 d . . . . .
N1 N 0.39640(11) 0.48466(15) 0.42710(9) 0.0173(5) Uani 1 1 d . . . . .
N2 N 0.39203(11) 0.65152(15) 0.41420(9) 0.0179(5) Uani 1 1 d . . . . .
N3 N 0.29907(11) 0.68786(15) 0.35428(9) 0.0184(5) Uani 1 1 d . . . . .
N4 N 0.29531(11) 0.82694(15) 0.37506(9) 0.0189(5) Uani 1 1 d . . . . .
O1 O 0.34551(10) 0.96075(13) 0.38735(8) 0.0238(5) Uani 1 1 d . . . . .
C1 C 0.44524(14) 0.53192(18) 0.45024(12) 0.0206(6) Uani 1 1 d . . . . .
H1A H 0.483816 0.510631 0.437300 0.025 Uiso 1 1 calc R U . . .
H1B H 0.445177 0.521855 0.486684 0.025 Uiso 1 1 calc R U . . .
C2 C 0.44039(14) 0.62644(18) 0.44034(11) 0.0185(6) Uani 1 1 d . . . . .
C3 C 0.48314(14) 0.68519(19) 0.45789(12) 0.0244(7) Uani 1 1 d . . . . .
H3A H 0.517433 0.666341 0.476287 0.029 Uiso 1 1 calc R U . . .
C4 C 0.47465(15) 0.7711(2) 0.44801(13) 0.0262(7) Uani 1 1 d . . . . .
H4A H 0.503452 0.811819 0.459168 0.031 Uiso 1 1 calc R U . . .
C5 C 0.42353(14) 0.79752(19) 0.42158(12) 0.0241(7) Uani 1 1 d . . . . .
H5A H 0.416950 0.856259 0.414432 0.029 Uiso 1 1 calc R U . . .
C6 C 0.38290(14) 0.73653(18) 0.40610(11) 0.0191(6) Uani 1 1 d . . . . .
C7 C 0.32600(13) 0.75167(17) 0.37847(11) 0.0180(6) Uani 1 1 d . . . . .
C8 C 0.24730(13) 0.72364(19) 0.33279(11) 0.0185(6) Uani 1 1 d . . . . .
C9 C 0.20261(14) 0.6861(2) 0.30292(12) 0.0230(7) Uani 1 1 d . . . . .
H9A H 0.203981 0.627286 0.294282 0.028 Uiso 1 1 calc R U . . .
C10 C 0.15621(14) 0.7384(2) 0.28645(12) 0.0259(7) Uani 1 1 d . . . . .
H10A H 0.125295 0.714964 0.265849 0.031 Uiso 1 1 calc R U . . .
C11 C 0.15377(14) 0.8252(2) 0.29946(12) 0.0244(7) Uani 1 1 d . . . . .
H11A H 0.121262 0.859044 0.287401 0.029 Uiso 1 1 calc R U . . .
C12 C 0.19750(14) 0.86268(19) 0.32941(12) 0.0218(7) Uani 1 1 d . . . . .
H12A H 0.195630 0.921288 0.338485 0.026 Uiso 1 1 calc R U . . .
C13 C 0.24438(13) 0.81031(19) 0.34559(11) 0.0186(6) Uani 1 1 d . . . . .
C14 C 0.30452(15) 0.90239(19) 0.40638(12) 0.0226(7) Uani 1 1 d . . . . .
H14A H 0.265495 0.931528 0.410571 0.027 Uiso 1 1 calc R U . . .
H14B H 0.318791 0.883724 0.439792 0.027 Uiso 1 1 calc R U . . .
C15 C 0.32081(16) 1.0125(2) 0.34768(13) 0.0289(8) Uani 1 1 d . . . . .
H15A H 0.283732 1.041050 0.358843 0.035 Uiso 1 1 calc R U . . .
H15B H 0.310587 0.976225 0.318520 0.035 Uiso 1 1 calc R U . . .
C16 C 0.36618(19) 1.0775(3) 0.33368(16) 0.0462(11) Uani 1 1 d . . . . .
H16A H 0.348996 1.115698 0.308253 0.069 Uiso 1 1 calc R U . . .
H16B H 0.401576 1.048839 0.320351 0.069 Uiso 1 1 calc R U . . .
H16C H 0.377872 1.110849 0.363204 0.069 Uiso 1 1 calc R U . . .
C17 C 0.39500(13) 0.39720(18) 0.44253(11) 0.0179(6) Uani 1 1 d . . . . .
C18 C 0.35608(14) 0.37107(18) 0.48131(11) 0.0196(6) Uani 1 1 d . . . . .
C19 C 0.35309(15) 0.28489(19) 0.49370(12) 0.0232(7) Uani 1 1 d . . . . .
H19A H 0.326686 0.267227 0.519180 0.028 Uiso 1 1 calc R U . . .
C20 C 0.38750(15) 0.2242(2) 0.46993(13) 0.0265(7) Uani 1 1 d . . . . .
H20A H 0.384388 0.165630 0.478760 0.032 Uiso 1 1 calc R U . . .
C21 C 0.42637(14) 0.24956(19) 0.43332(12) 0.0245(7) Uani 1 1 d . . . . .
H21A H 0.450666 0.208030 0.417529 0.029 Uiso 1 1 calc R U . . .
C22 C 0.43076(14) 0.33529(19) 0.41893(11) 0.0205(6) Uani 1 1 d . . . . .
C23 C 0.31974(14) 0.43489(19) 0.51069(12) 0.0214(7) Uani 1 1 d . . . . .
H23A H 0.318653 0.489857 0.491678 0.026 Uiso 1 1 calc R U . . .
C24 C 0.25511(15) 0.4059(2) 0.51860(13) 0.0293(8) Uani 1 1 d . . . . .
H24A H 0.236856 0.389774 0.486466 0.044 Uiso 1 1 calc R U . . .
H24B H 0.232139 0.452716 0.533270 0.044 Uiso 1 1 calc R U . . .
H24C H 0.254897 0.356600 0.541127 0.044 Uiso 1 1 calc R U . . .
C25 C 0.35055(16) 0.4518(2) 0.56157(13) 0.0333(8) Uani 1 1 d . . . . .
H25A H 0.391942 0.470514 0.556408 0.050 Uiso 1 1 calc R U . . .
H25B H 0.350697 0.399117 0.581363 0.050 Uiso 1 1 calc R U . . .
H25C H 0.328606 0.496367 0.579312 0.050 Uiso 1 1 calc R U . . .
C26 C 0.47546(14) 0.3595(2) 0.37955(12) 0.0246(7) Uani 1 1 d . . . . .
H26A H 0.471136 0.422066 0.372738 0.030 Uiso 1 1 calc R U . . .
C27 C 0.46473(18) 0.3112(2) 0.33024(13) 0.0357(9) Uani 1 1 d . . . . .
H27A H 0.423738 0.322038 0.318047 0.053 Uiso 1 1 calc R U . . .
H27B H 0.470202 0.249821 0.335821 0.053 Uiso 1 1 calc R U . . .
H27C H 0.493399 0.331069 0.305448 0.053 Uiso 1 1 calc R U . . .
C28 C 0.53992(15) 0.3433(2) 0.39921(14) 0.0335(8) Uani 1 1 d . . . . .
H28A H 0.546246 0.374029 0.430684 0.050 Uiso 1 1 calc R U . . .
H28B H 0.568736 0.363487 0.374645 0.050 Uiso 1 1 calc R U . . .
H28C H 0.545702 0.281897 0.404794 0.050 Uiso 1 1 calc R U . . .
Si1 Si 0.21385(4) 0.38241(6) 0.35006(4) 0.0253(2) Uani 1 1 d . . . . .
C29 C 0.23468(15) 0.4834(2) 0.38053(12) 0.0255(7) Uani 1 1 d . . . . .
H29A H 0.228876 0.475886 0.416788 0.031 Uiso 1 1 calc R U . . .
H29B H 0.205587 0.527248 0.369072 0.031 Uiso 1 1 calc R U . . .
C30 C 0.27624(18) 0.3034(2) 0.35789(18) 0.0502(12) Uani 1 1 d . . . . .
H30A H 0.312372 0.325458 0.341986 0.075 Uiso 1 1 calc R U . . .
H30B H 0.264572 0.249160 0.342297 0.075 Uiso 1 1 calc R U . . .
H30C H 0.284465 0.294273 0.393501 0.075 Uiso 1 1 calc R U . . .
C31 C 0.14381(18) 0.3305(3) 0.37441(16) 0.0438(10) Uani 1 1 d . . . . .
H31A H 0.148944 0.319001 0.410154 0.066 Uiso 1 1 calc R U . . .
H31B H 0.136564 0.276622 0.356664 0.066 Uiso 1 1 calc R U . . .
H31C H 0.109527 0.368789 0.369081 0.066 Uiso 1 1 calc R U . . .
C32 C 0.20086(19) 0.4009(3) 0.28173(14) 0.0436(10) Uani 1 1 d . . . . .
H32A H 0.237567 0.423496 0.266999 0.065 Uiso 1 1 calc R U . . .
H32B H 0.168175 0.442159 0.276932 0.065 Uiso 1 1 calc R U . . .
H32C H 0.190042 0.346847 0.265522 0.065 Uiso 1 1 calc R U . . .
Si2 Si 0.38702(4) 0.59002(6) 0.24036(3) 0.02221(19) Uani 1 1 d . . . . .
C33 C 0.37653(15) 0.5101(2) 0.28983(12) 0.0238(7) Uani 1 1 d . . . . .
H33A H 0.416537 0.484829 0.296677 0.029 Uiso 1 1 calc R U . . .
H33B H 0.351544 0.464136 0.274979 0.029 Uiso 1 1 calc R U . . .
C34 C 0.41950(16) 0.6923(2) 0.26572(13) 0.0312(8) Uani 1 1 d . . . . .
H34A H 0.389743 0.720839 0.286453 0.047 Uiso 1 1 calc R U . . .
H34B H 0.430277 0.729799 0.238009 0.047 Uiso 1 1 calc R U . . .
H34C H 0.455425 0.679550 0.285931 0.047 Uiso 1 1 calc R U . . .
C35 C 0.43722(16) 0.5537(2) 0.18842(13) 0.0310(8) Uani 1 1 d . . . . .
H35A H 0.476194 0.536150 0.202438 0.047 Uiso 1 1 calc R U . . .
H35B H 0.442946 0.600737 0.164885 0.047 Uiso 1 1 calc R U . . .
H35C H 0.418559 0.505192 0.170990 0.047 Uiso 1 1 calc R U . . .
C36 C 0.31240(16) 0.6164(2) 0.21048(13) 0.0324(8) Uani 1 1 d . . . . .
H36A H 0.290507 0.655866 0.231950 0.049 Uiso 1 1 calc R U . . .
H36B H 0.289032 0.563833 0.205952 0.049 Uiso 1 1 calc R U . . .
H36C H 0.318775 0.643191 0.177968 0.049 Uiso 1 1 calc R U . . .
C1S C 0.4986(3) 0.9666(4) 0.2714(3) 0.082(3) Uani 0.5 1 d DG U P A -1
C2S C 0.5211(3) 1.0488(4) 0.2777(2) 0.051(2) Uani 0.5 1 d DG U P A -1
H2SA H 0.547380 1.061284 0.304966 0.062 Uiso 0.5 1 calc R U P A -1
C3S C 0.5051(4) 1.1127(3) 0.2441(3) 0.043(2) Uani 0.5 1 d G U P A -1
H3SA H 0.520413 1.168950 0.248362 0.052 Uiso 0.5 1 calc R U P A -1
C4S C 0.4666(4) 1.0945(5) 0.2042(3) 0.074(3) Uani 0.5 1 d G U P A -1
H4SA H 0.455657 1.138188 0.181196 0.089 Uiso 0.5 1 calc R U P A -1
C5S C 0.4442(3) 1.0122(5) 0.1979(3) 0.117(4) Uani 0.5 1 d G U P A -1
H5SA H 0.417868 0.999758 0.170633 0.140 Uiso 0.5 1 calc R U P A -1
C6S C 0.4602(3) 0.9483(4) 0.2315(3) 0.085(3) Uani 0.5 1 d DG U P A -1
H6SA H 0.444834 0.892090 0.227236 0.102 Uiso 0.5 1 calc R U P A -1
C7S C 0.5114(5) 0.9020(7) 0.3063(4) 0.088(2) Uani 0.5 1 d D U P A -1
H7SA H 0.473827 0.875244 0.316672 0.132 Uiso 0.5 1 calc R U P A -1
H7SB H 0.531939 0.926827 0.335425 0.132 Uiso 0.5 1 calc R U P A -1
H7SC H 0.537199 0.858887 0.291111 0.132 Uiso 0.5 1 calc R U P A -1
C8S C -0.0291(3) 0.4927(5) 0.5116(3) 0.065(2) Uani 0.5 1 d DG U P B -1
C9S C 0.0293(4) 0.4888(4) 0.5304(2) 0.057(3) Uani 0.5 1 d DG U P B -1
H9SA H 0.036469 0.475148 0.564486 0.068 Uiso 0.5 1 calc R U P B -1
C10S C 0.0773(3) 0.5047(4) 0.4993(3) 0.055(2) Uani 0.5 1 d G U P B -1
H10B H 0.117275 0.502040 0.512091 0.066 Uiso 0.5 1 calc R U P B -1
C11S C 0.0669(3) 0.5247(5) 0.4494(3) 0.105(4) Uani 0.5 1 d G U P B -1
H11B H 0.099714 0.535583 0.428086 0.126 Uiso 0.5 1 calc R U P B -1
C12S C 0.0085(4) 0.5286(5) 0.4306(2) 0.082(3) Uani 0.5 1 d G U P B -1
H12B H 0.001348 0.542234 0.396476 0.098 Uiso 0.5 1 calc R U P B -1
C13S C -0.0395(3) 0.5126(5) 0.4617(3) 0.061(3) Uani 0.5 1 d DG U P B -1
H13A H -0.079459 0.515342 0.448871 0.073 Uiso 0.5 1 calc R U P B -1
C14S C -0.0785(6) 0.4767(9) 0.5429(5) 0.088(2) Uani 0.5 1 d D U P B -1
H14C H -0.064283 0.450213 0.573974 0.132 Uiso 0.5 1 calc R U P B -1
H14D H -0.106840 0.438213 0.525850 0.132 Uiso 0.5 1 calc R U P B -1
H14E H -0.098710 0.530758 0.550423 0.132 Uiso 0.5 1 calc R U P B -1
C15S C 0.28310(19) 0.7694(4) 0.5238(2) 0.0373(18) Uani 0.5 1 d DG U P C -1
C16S C 0.2788(2) 0.6902(3) 0.5006(2) 0.039(2) Uani 0.5 1 d DG U P C -1
H16D H 0.309103 0.648360 0.506185 0.046 Uiso 0.5 1 calc R U P C -1
C17S C 0.2303(3) 0.6722(3) 0.4691(2) 0.045(2) Uani 0.5 1 d G U P C -1
H17A H 0.227389 0.618023 0.453230 0.054 Uiso 0.5 1 calc R U P C -1
C18S C 0.1860(2) 0.7333(4) 0.46090(18) 0.047(2) Uani 0.5 1 d G U P C -1
H18A H 0.152850 0.721017 0.439402 0.057 Uiso 0.5 1 calc R U P C -1
C19S C 0.19029(19) 0.8125(4) 0.4841(2) 0.0356(17) Uani 0.5 1 d G U P C -1
H19B H 0.160025 0.854349 0.478528 0.043 Uiso 0.5 1 calc R U P C -1
C20S C 0.2388(2) 0.8306(3) 0.5156(2) 0.0285(18) Uani 0.5 1 d DG U P C -1
H20B H 0.241738 0.884688 0.531484 0.034 Uiso 0.5 1 calc R U P C -1
C21S C 0.3342(5) 0.7898(8) 0.5556(4) 0.088(2) Uani 0.5 1 d D U P C -1
H21B H 0.339946 0.744499 0.580449 0.132 Uiso 0.5 1 calc R U P C -1
H21C H 0.327124 0.844233 0.572541 0.132 Uiso 0.5 1 calc R U P C -1
H21D H 0.370255 0.794436 0.535272 0.132 Uiso 0.5 1 calc R U P C -1

loop_
_atom_site_aniso_label
_atom_site_aniso_U_11
_atom_site_aniso_U_22
_atom_site_aniso_U_33
_atom_site_aniso_U_23
_atom_site_aniso_U_13
_atom_site_aniso_U_12
Y1 0.02092(15) 0.01218(13) 0.01933(15) -0.00031(12) -0.00721(11) 0.00080(12)
N1 0.0196(13) 0.0118(11) 0.0203(13) 0.0009(9) -0.0072(10) 0.0001(9)
N2 0.0206(13) 0.0132(12) 0.0198(13) 0.0006(10) -0.0046(11) 0.0007(10)
N3 0.0214(13) 0.0151(12) 0.0186(13) 0.0006(10) -0.0070(10) 0.0020(10)
N4 0.0227(13) 0.0129(12) 0.0208(13) -0.0016(10) -0.0042(11) 0.0017(10)
O1 0.0272(12) 0.0163(10) 0.0277(12) 0.0034(9) -0.0078(9) -0.0014(9)
C1 0.0228(16) 0.0153(15) 0.0235(16) 0.0017(12) -0.0095(13) 0.0015(12)
C2 0.0229(16) 0.0131(14) 0.0193(15) 0.0023(11) -0.0046(12) 0.0013(11)
C3 0.0250(17) 0.0195(15) 0.0283(18) 0.0004(13) -0.0114(14) -0.0006(13)
C4 0.0263(17) 0.0169(15) 0.0350(19) 0.0026(13) -0.0119(15) -0.0041(13)
C5 0.0306(18) 0.0136(14) 0.0279(18) -0.0009(12) -0.0082(14) -0.0001(12)
C6 0.0243(16) 0.0152(14) 0.0177(15) 0.0008(11) -0.0035(12) -0.0011(12)
C7 0.0208(16) 0.0113(13) 0.0217(16) 0.0014(11) -0.0036(13) 0.0007(11)
C8 0.0158(15) 0.0191(15) 0.0206(15) 0.0012(12) -0.0015(12) 0.0016(11)
C9 0.0235(16) 0.0183(15) 0.0270(17) -0.0008(13) -0.0059(13) 0.0015(12)
C10 0.0221(17) 0.0295(18) 0.0260(18) -0.0009(14) -0.0070(14) 0.0016(13)
C11 0.0186(16) 0.0280(17) 0.0266(17) 0.0057(13) -0.0024(13) 0.0073(13)
C12 0.0235(16) 0.0177(15) 0.0244(17) 0.0037(12) 0.0021(13) 0.0043(12)
C13 0.0189(15) 0.0184(15) 0.0184(15) 0.0022(12) -0.0020(12) -0.0006(12)
C14 0.0306(18) 0.0154(14) 0.0218(16) -0.0016(12) -0.0031(13) 0.0014(13)
C15 0.035(2) 0.0237(16) 0.0272(18) 0.0062(14) -0.0119(15) -0.0036(14)
C16 0.053(3) 0.041(2) 0.044(2) 0.0185(19) -0.011(2) -0.0177(19)
C17 0.0222(15) 0.0125(13) 0.0185(15) -0.0009(11) -0.0113(12) 0.0016(11)
C18 0.0218(16) 0.0167(15) 0.0199(16) -0.0022(12) -0.0070(12) -0.0001(12)
C19 0.0276(17) 0.0188(15) 0.0231(17) 0.0035(12) -0.0026(14) -0.0036(13)
C20 0.0315(18) 0.0149(15) 0.0330(19) 0.0013(13) -0.0049(15) -0.0013(13)
C21 0.0254(17) 0.0165(15) 0.0313(19) -0.0040(13) -0.0071(14) 0.0039(12)
C22 0.0229(16) 0.0173(15) 0.0210(16) -0.0019(12) -0.0083(13) 0.0006(12)
C23 0.0261(17) 0.0173(15) 0.0207(16) -0.0019(12) -0.0023(13) -0.0012(12)
C24 0.0266(18) 0.0281(18) 0.033(2) -0.0037(14) -0.0027(15) 0.0011(14)
C25 0.0276(18) 0.042(2) 0.0298(19) -0.0128(16) -0.0028(15) -0.0005(16)
C26 0.0275(18) 0.0220(16) 0.0243(17) 0.0000(13) -0.0007(14) 0.0009(13)
C27 0.048(2) 0.032(2) 0.0267(19) -0.0041(15) 0.0035(17) 0.0082(17)
C28 0.0276(19) 0.0305(19) 0.042(2) 0.0052(16) 0.0028(16) 0.0060(15)
Si1 0.0255(5) 0.0236(5) 0.0266(5) -0.0001(4) -0.0076(4) -0.0025(4)
C29 0.0283(18) 0.0229(16) 0.0252(17) 0.0011(13) -0.0052(14) 0.0004(13)
C30 0.044(2) 0.030(2) 0.075(3) -0.019(2) -0.028(2) 0.0046(17)
C31 0.050(2) 0.037(2) 0.044(2) 0.0055(18) -0.002(2) -0.0114(19)
C32 0.046(2) 0.054(3) 0.030(2) -0.0048(18) -0.0052(18) -0.014(2)
Si2 0.0237(5) 0.0210(4) 0.0218(5) 0.0005(3) -0.0036(4) 0.0001(3)
C33 0.0268(17) 0.0180(15) 0.0264(17) -0.0016(13) -0.0056(14) 0.0020(13)
C34 0.034(2) 0.0261(18) 0.034(2) -0.0010(15) 0.0037(16) -0.0057(15)
C35 0.0305(19) 0.035(2) 0.0275(18) 0.0007(15) -0.0044(15) 0.0009(15)
C36 0.034(2) 0.0332(19) 0.0301(19) 0.0055(15) -0.0082(16) 0.0037(15)
C1S 0.081(6) 0.071(5) 0.094(6) 0.000(4) 0.003(6) 0.001(5)
C2S 0.035(4) 0.056(4) 0.063(5) 0.000(4) 0.012(4) -0.002(4)
C3S 0.025(4) 0.057(4) 0.049(5) -0.001(4) 0.024(4) 0.009(4)
C4S 0.053(5) 0.085(6) 0.085(6) 0.034(5) 0.005(4) -0.013(5)
C5S 0.123(8) 0.105(7) 0.122(8) 0.001(6) -0.037(7) -0.030(6)
C6S 0.094(7) 0.064(6) 0.097(6) -0.012(5) 0.000(5) -0.015(5)
C7S 0.079(4) 0.081(5) 0.105(5) -0.006(4) 0.013(3) -0.004(4)
C8S 0.065(4) 0.039(4) 0.090(5) -0.027(4) -0.002(4) 0.001(4)
C9S 0.062(4) 0.032(5) 0.077(6) -0.026(5) -0.033(4) 0.004(4)
C10S 0.056(4) 0.021(4) 0.085(5) -0.017(4) -0.032(4) 0.006(3)
C11S 0.120(7) 0.093(8) 0.101(6) -0.023(6) 0.000(6) -0.005(7)
C12S 0.119(6) 0.047(5) 0.078(6) -0.020(5) -0.015(5) 0.012(5)
C13S 0.061(5) 0.031(5) 0.088(5) -0.027(5) -0.043(4) 0.015(4)
C14S 0.079(4) 0.081(5) 0.105(5) -0.006(4) 0.013(3) -0.004(4)
C15S 0.033(4) 0.037(4) 0.043(4) 0.010(3) 0.014(3) 0.010(3)
C16S 0.045(5) 0.024(3) 0.047(5) 0.009(3) 0.025(4) 0.011(4)
C17S 0.062(5) 0.036(4) 0.040(5) 0.001(4) 0.023(4) -0.006(4)
C18S 0.059(5) 0.042(4) 0.042(5) 0.005(3) 0.025(4) -0.010(4)
C19S 0.034(4) 0.038(4) 0.035(4) 0.009(3) 0.004(3) 0.007(3)
C20S 0.035(4) 0.021(3) 0.030(4) -0.001(3) 0.006(3) 0.004(3)
C21S 0.079(4) 0.081(5) 0.105(5) -0.006(4) 0.013(3) -0.004(4)

loop_
_atom_type_symbol
_atom_type_description
_atom_type_scat_dispersion_real
_atom_type_scat_dispersion_imag
_atom_type_scat_source
C C 0.0033 0.0016 'International Tables Vol C Tables 4.2.6.8 and 6.1.1.4'
H H 0.0000 0.0000 'International Tables Vol C Tables 4.2.6.8 and 6.1.1.4'
N N 0.0061 0.0033 'International Tables Vol C Tables 4.2.6.8 and 6.1.1.4'
O O 0.0106 0.0060 'International Tables Vol C Tables 4.2.6.8 and 6.1.1.4'
Si Si 0.0817 0.0704 'International Tables Vol C Tables 4.2.6.8 and 6.1.1.4'
Y Y -2.7962 3.5667 'International Tables Vol C Tables 4.2.6.8 and 6.1.1.4'

loop_
_geom_angle_atom_site_label_1
_geom_angle_atom_site_label_2
_geom_angle_atom_site_label_3
_geom_angle
N1 Y1 C33 106.74(10)
N1 Y1 C29 108.87(10)
C33 Y1 C29 113.96(11)
N1 Y1 N2 68.18(8)
C33 Y1 N2 111.72(10)
C29 Y1 N2 132.64(10)
N1 Y1 N3 132.59(8)
C33 Y1 N3 99.92(10)
C29 Y1 N3 94.46(10)
N2 Y1 N3 65.72(8)
C17 N1 C1 112.6(2)
C17 N1 Y1 124.25(17)
C1 N1 Y1 122.99(18)
C2 N2 C6 119.2(2)
C2 N2 Y1 117.54(18)
C6 N2 Y1 122.18(18)
C7 N3 C8 105.3(2)
C7 N3 Y1 118.65(18)
C8 N3 Y1 134.61(19)
C7 N4 C13 106.2(2)
C7 N4 C14 126.4(2)
C13 N4 C14 125.5(2)
C14 O1 C15 113.2(2)
N1 C1 C2 112.0(2)
N1 C1 H1A 109.2
C2 C1 H1A 109.2
N1 C1 H1B 109.2
C2 C1 H1B 109.2
H1A C1 H1B 107.9
N2 C2 C3 121.5(3)
N2 C2 C1 115.9(2)
C3 C2 C1 122.6(3)
C4 C3 C2 118.9(3)
C4 C3 H3A 120.5
C2 C3 H3A 120.5
C3 C4 C5 119.6(3)
C3 C4 H4A 120.2
C5 C4 H4A 120.2
C6 C5 C4 118.4(3)
C6 C5 H5A 120.8
C4 C5 H5A 120.8
N2 C6 C5 122.2(3)
N2 C6 C7 111.2(2)
C5 C6 C7 126.6(3)
N3 C7 N4 113.2(2)
N3 C7 C6 120.1(2)
N4 C7 C6 126.7(3)
C9 C8 N3 130.1(3)
C9 C8 C13 120.8(3)
N3 C8 C13 109.1(2)
C10 C9 C8 117.1(3)
C10 C9 H9A 121.4
C8 C9 H9A 121.4
C9 C10 C11 121.6(3)
C9 C10 H10A 119.2
C11 C10 H10A 119.2
C12 C11 C10 121.7(3)
C12 C11 H11A 119.2
C10 C11 H11A 119.2
C11 C12 C13 116.7(3)
C11 C12 H12A 121.6
C13 C12 H12A 121.6
C12 C13 N4 131.7(3)
C12 C13 C8 122.1(3)
N4 C13 C8 106.2(2)
O1 C14 N4 113.9(3)
O1 C14 H14A 108.8
N4 C14 H14A 108.8
O1 C14 H14B 108.8
N4 C14 H14B 108.8
H14A C14 H14B 107.7
O1 C15 C16 108.6(3)
O1 C15 H15A 110.0
C16 C15 H15A 110.0
O1 C15 H15B 110.0
C16 C15 H15B 110.0
H15A C15 H15B 108.4
C15 C16 H16A 109.5
C15 C16 H16B 109.5
H16A C16 H16B 109.5
C15 C16 H16C 109.5
H16A C16 H16C 109.5
H16B C16 H16C 109.5
C22 C17 C18 119.0(3)
C22 C17 N1 120.8(3)
C18 C17 N1 120.1(3)
C19 C18 C17 119.0(3)
C19 C18 C23 119.2(3)
C17 C18 C23 121.8(3)
C20 C19 C18 121.8(3)
C20 C19 H19A 119.1
C18 C19 H19A 119.1
C21 C20 C19 119.4(3)
C21 C20 H20A 120.3
C19 C20 H20A 120.3
C20 C21 C22 121.3(3)
C20 C21 H21A 119.3
C22 C21 H21A 119.3
C21 C22 C17 119.5(3)
C21 C22 C26 118.9(3)
C17 C22 C26 121.6(3)
C18 C23 C24 112.9(3)
C18 C23 C25 109.8(3)
C24 C23 C25 109.6(3)
C18 C23 H23A 108.1
C24 C23 H23A 108.1
C25 C23 H23A 108.1
C23 C24 H24A 109.5
C23 C24 H24B 109.5
H24A C24 H24B 109.5
C23 C24 H24C 109.5
H24A C24 H24C 109.5
H24B C24 H24C 109.5
C23 C25 H25A 109.5
C23 C25 H25B 109.5
H25A C25 H25B 109.5
C23 C25 H25C 109.5
H25A C25 H25C 109.5
H25B C25 H25C 109.5
C22 C26 C27 112.5(3)
C22 C26 C28 109.9(3)
C27 C26 C28 110.1(3)
C22 C26 H26A 108.1
C27 C26 H26A 108.1
C28 C26 H26A 108.1
C26 C27 H27A 109.5
C26 C27 H27B 109.5
H27A C27 H27B 109.5
C26 C27 H27C 109.5
H27A C27 H27C 109.5
H27B C27 H27C 109.5
C26 C28 H28A 109.5
C26 C28 H28B 109.5
H28A C28 H28B 109.5
C26 C28 H28C 109.5
H28A C28 H28C 109.5
H28B C28 H28C 109.5
C29 Si1 C30 109.68(16)
C29 Si1 C32 109.65(17)
C30 Si1 C32 108.4(2)
C29 Si1 C31 114.96(18)
C30 Si1 C31 107.1(2)
C32 Si1 C31 106.84(18)
Si1 C29 Y1 119.60(16)
Si1 C29 H29A 107.4
Y1 C29 H29A 107.4
Si1 C29 H29B 107.4
Y1 C29 H29B 107.4
H29A C29 H29B 107.0
Si1 C30 H30A 109.5
Si1 C30 H30B 109.5
H30A C30 H30B 109.5
Si1 C30 H30C 109.5
H30A C30 H30C 109.5
H30B C30 H30C 109.5
Si1 C31 H31A 109.5
Si1 C31 H31B 109.5
H31A C31 H31B 109.5
Si1 C31 H31C 109.5
H31A C31 H31C 109.5
H31B C31 H31C 109.5
Si1 C32 H32A 109.5
Si1 C32 H32B 109.5
H32A C32 H32B 109.5
Si1 C32 H32C 109.5
H32A C32 H32C 109.5
H32B C32 H32C 109.5
C33 Si2 C34 111.73(15)
C33 Si2 C36 109.55(16)
C34 Si2 C36 107.47(16)
C33 Si2 C35 114.24(15)
C34 Si2 C35 107.12(16)
C36 Si2 C35 106.39(16)
Si2 C33 Y1 124.03(15)
Si2 C33 H33A 106.3
Y1 C33 H33A 106.3
Si2 C33 H33B 106.3
Y1 C33 H33B 106.3
H33A C33 H33B 106.4
Si2 C34 H34A 109.5
Si2 C34 H34B 109.5
H34A C34 H34B 109.5
Si2 C34 H34C 109.5
H34A C34 H34C 109.5
H34B C34 H34C 109.5
Si2 C35 H35A 109.5
Si2 C35 H35B 109.5
H35A C35 H35B 109.5
Si2 C35 H35C 109.5
H35A C35 H35C 109.5
H35B C35 H35C 109.5
Si2 C36 H36A 109.5
Si2 C36 H36B 109.5
H36A C36 H36B 109.5
Si2 C36 H36C 109.5
H36A C36 H36C 109.5
H36B C36 H36C 109.5
C2S C1S C6S 120.0
C2S C1S C7S 121.2(7)
C6S C1S C7S 118.7(7)
C1S C2S C3S 120.0
C1S C2S H2SA 120.0
C3S C2S H2SA 120.0
C4S C3S C2S 120.0
C4S C3S H3SA 120.0
C2S C3S H3SA 120.0
C5S C4S C3S 120.0
C5S C4S H4SA 120.0
C3S C4S H4SA 120.0
C4S C5S C6S 120.0
C4S C5S H5SA 120.0
C6S C5S H5SA 120.0
C5S C6S C1S 120.0
C5S C6S H6SA 120.0
C1S C6S H6SA 120.0
C1S C7S H7SA 109.5
C1S C7S H7SB 109.5
H7SA C7S H7SB 109.5
C1S C7S H7SC 109.5
H7SA C7S H7SC 109.5
H7SB C7S H7SC 109.5
C9S C8S C13S 120.0
C9S C8S C14S 120.7(8)
C13S C8S C14S 119.3(8)
C10S C9S C8S 120.0
C10S C9S H9SA 120.0
C8S C9S H9SA 120.0
C11S C10S C9S 120.0
C11S C10S H10B 120.0
C9S C10S H10B 120.0
C10S C11S C12S 120.0
C10S C11S H11B 120.0
C12S C11S H11B 120.0
C11S C12S C13S 120.0
C11S C12S H12B 120.0
C13S C12S H12B 120.0
C12S C13S C8S 120.0
C12S C13S H13A 120.0
C8S C13S H13A 120.0
C8S C14S H14C 109.5
C8S C14S H14D 109.5
H14C C14S H14D 109.5
C8S C14S H14E 109.5
H14C C14S H14E 109.5
H14D C14S H14E 109.5
C16S C15S C20S 120.0
C16S C15S C21S 120.5(7)
C20S C15S C21S 119.4(7)
C17S C16S C15S 120.0
C17S C16S H16D 120.0
C15S C16S H16D 120.0
C16S C17S C18S 120.0
C16S C17S H17A 120.0
C18S C17S H17A 120.0
C19S C18S C17S 120.0
C19S C18S H18A 120.0
C17S C18S H18A 120.0
C18S C19S C20S 120.0
C18S C19S H19B 120.0
C20S C19S H19B 120.0
C19S C20S C15S 120.0
C19S C20S H20B 120.0
C15S C20S H20B 120.0
C15S C21S H21B 109.5
C15S C21S H21C 109.5
H21B C21S H21C 109.5
C15S C21S H21D 109.5
H21B C21S H21D 109.5
H21C C21S H21D 109.5

loop_
_geom_bond_atom_site_label_1
_geom_bond_atom_site_label_2
_geom_bond_distance
Y1 N1 2.240(2)
Y1 C33 2.396(3)
Y1 C29 2.424(3)
Y1 N2 2.452(2)
Y1 N3 2.456(2)
N1 C17 1.430(4)
N1 C1 1.447(4)
N2 C2 1.335(4)
N2 C6 1.363(4)
N3 C7 1.329(4)
N3 C8 1.398(4)
N4 C7 1.365(4)
N4 C13 1.397(4)
N4 C14 1.462(4)
O1 C14 1.394(4)
O1 C15 1.439(4)
C1 C2 1.506(4)
C1 H1A 0.9900
C1 H1B 0.9900
C2 C3 1.400(4)
C3 C4 1.382(4)
C3 H3A 0.9500
C4 C5 1.395(4)
C4 H4A 0.9500
C5 C6 1.375(4)
C5 H5A 0.9500
C6 C7 1.477(4)
C8 C9 1.397(4)
C8 C13 1.401(4)
C9 C10 1.386(4)
C9 H9A 0.9500
C10 C11 1.404(4)
C10 H10A 0.9500
C11 C12 1.384(4)
C11 H11A 0.9500
C12 C13 1.392(4)
C12 H12A 0.9500
C14 H14A 0.9900
C14 H14B 0.9900
C15 C16 1.487(5)
C15 H15A 0.9900
C15 H15B 0.9900
C16 H16A 0.9800
C16 H16B 0.9800
C16 H16C 0.9800
C17 C22 1.411(4)
C17 C18 1.425(4)
C18 C19 1.391(4)
C18 C23 1.515(4)
C19 C20 1.382(5)
C19 H19A 0.9500
C20 C21 1.378(5)
C20 H20A 0.9500
C21 C22 1.400(4)
C21 H21A 0.9500
C22 C26 1.512(5)
C23 C24 1.528(4)
C23 C25 1.540(4)
C23 H23A 1.0000
C24 H24A 0.9800
C24 H24B 0.9800
C24 H24C 0.9800
C25 H25A 0.9800
C25 H25B 0.9800
C25 H25C 0.9800
C26 C27 1.539(5)
C26 C28 1.543(5)
C26 H26A 1.0000
C27 H27A 0.9800
C27 H27B 0.9800
C27 H27C 0.9800
C28 H28A 0.9800
C28 H28B 0.9800
C28 H28C 0.9800
Si1 C29 1.835(3)
Si1 C30 1.870(4)
Si1 C32 1.873(4)
Si1 C31 1.886(4)
C29 H29A 0.9900
C29 H29B 0.9900
C30 H30A 0.9800
C30 H30B 0.9800
C30 H30C 0.9800
C31 H31A 0.9800
C31 H31B 0.9800
C31 H31C 0.9800
C32 H32A 0.9800
C32 H32B 0.9800
C32 H32C 0.9800
Si2 C33 1.841(3)
Si2 C34 1.880(3)
Si2 C36 1.880(3)
Si2 C35 1.888(4)
C33 H33A 0.9900
C33 H33B 0.9900
C34 H34A 0.9800
C34 H34B 0.9800
C34 H34C 0.9800
C35 H35A 0.9800
C35 H35B 0.9800
C35 H35C 0.9800
C36 H36A 0.9800
C36 H36B 0.9800
C36 H36C 0.9800
C1S C2S 1.3900
C1S C6S 1.3900
C1S C7S 1.402(9)
C2S C3S 1.3900
C2S H2SA 0.9500
C3S C4S 1.3900
C3S H3SA 0.9500
C4S C5S 1.3900
C4S H4SA 0.9500
C5S C6S 1.3900
C5S H5SA 0.9500
C6S H6SA 0.9500
C7S H7SA 0.9800
C7S H7SB 0.9800
C7S H7SC 0.9800
C8S C9S 1.3900
C8S C13S 1.3900
C8S C14S 1.418(9)
C9S C10S 1.3900
C9S H9SA 0.9500
C10S C11S 1.3900
C10S H10B 0.9500
C11S C12S 1.3900
C11S H11B 0.9500
C12S C13S 1.3900
C12S H12B 0.9500
C13S H13A 0.9500
C14S H14C 0.9800
C14S H14D 0.9800
C14S H14E 0.9800
C15S C16S 1.3900
C15S C20S 1.3900
C15S C21S 1.448(9)
C16S C17S 1.3900
C16S H16D 0.9500
C17S C18S 1.3900
C17S H17A 0.9500
C18S C19S 1.3900
C18S H18A 0.9500
C19S C20S 1.3900
C19S H19B 0.9500
C20S H20B 0.9500
C21S H21B 0.9800
C21S H21C 0.9800
C21S H21D 0.9800
